data_7239425
loop_
_publ_author_name
'Xiao, Xiao'
'Yan, Lisong'
'Mei, Zemin'
'Zhu, Dongsheng'
'Xu, Lin'

_publ_section_title
;
 Two novel macrocyclic organotin(iv) carboxylates based on amide
 carboxylic acids
;
_journal_issue 6
_journal_name_full 'RSC Adv.'
_journal_page_first 3096
_journal_paper_doi 10.1039/C3RA46198J
_journal_volume 4
_journal_year 2014
_chemical_formula_sum 'C72 H77 N3 O19 Sn3'
_chemical_formula_weight 1644.44
_space_group_IT_number 15
_space_group_name_Hall '-C 2yc'
_space_group_name_H-M_alt 'C 1 2/c 1'
_symmetry_cell_setting monoclinic
_symmetry_space_group_name_H-M 'C 1 2/c 1'
_atom_sites_solution_hydrogens geom
_atom_sites_solution_primary direct
_atom_sites_solution_secondary difmap
_audit_creation_method SHELXL-97
_cell_angle_alpha 90.00
_cell_angle_beta 92.320(2)
_cell_angle_gamma 90.00
_cell_formula_units_Z 4
_cell_length_a 12.5992(12)
_cell_length_b 30.212(3)
_cell_length_c 19.9730(19)
_cell_measurement_temperature 293(2)
_cell_measurement_theta_max 25.04
_cell_measurement_theta_min 1.35
_cell_volume 7596.4(13)
_computing_cell_refinement 'Bruker SMART'
_computing_data_collection 'Bruker SMART'
_computing_data_reduction 'Bruker SMART'
_computing_molecular_graphics 'Bruker SHELXTL'
_computing_publication_material 'Bruker SHELXTL'
_computing_structure_refinement 'SHELXL-97 (Sheldrick, 1997)'
_computing_structure_solution 'SHELXS-97 (Sheldrick, 1990)'
_diffrn_ambient_temperature 293(2)
_diffrn_detector_area_resol_mean none
_diffrn_measured_fraction_theta_full 0.998
_diffrn_measured_fraction_theta_max 0.998
_diffrn_measurement_device_type 'CCD area detector'
_diffrn_measurement_method 'phi and omega scans'
_diffrn_radiation_monochromator graphite
_diffrn_radiation_source 'fine-focus sealed tube'
_diffrn_radiation_type MoK\a
_diffrn_radiation_wavelength 0.71073
_diffrn_reflns_av_R_equivalents 0.0754
_diffrn_reflns_av_sigmaI/netI 0.0833
_diffrn_reflns_limit_h_max 12
_diffrn_reflns_limit_h_min -14
_diffrn_reflns_limit_k_max 35
_diffrn_reflns_limit_k_min -35
_diffrn_reflns_limit_l_max 23
_diffrn_reflns_limit_l_min -22
_diffrn_reflns_number 22385
_diffrn_reflns_theta_full 25.04
_diffrn_reflns_theta_max 25.04
_diffrn_reflns_theta_min 1.35
_diffrn_standards_decay_% none
_diffrn_standards_interval_count none
_diffrn_standards_interval_time none
_diffrn_standards_number none
_exptl_absorpt_coefficient_mu 1.047
_exptl_absorpt_correction_T_max 0.794
_exptl_absorpt_correction_T_min 0.730
_exptl_absorpt_correction_type multi-scan
_exptl_absorpt_process_details Higashi
_exptl_crystal_colour colourless
_exptl_crystal_density_diffrn 1.438
_exptl_crystal_density_method 'not measured'
_exptl_crystal_description block
_exptl_crystal_F_000 3328
_exptl_crystal_size_max 0.31
_exptl_crystal_size_mid 0.27
_exptl_crystal_size_min 0.22
_refine_diff_density_max 1.073
_refine_diff_density_min -0.886
_refine_diff_density_rms 0.140
_refine_ls_extinction_method none
_refine_ls_goodness_of_fit_ref 1.036
_refine_ls_hydrogen_treatment constr
_refine_ls_matrix_type full
_refine_ls_number_parameters 444
_refine_ls_number_reflns 6703
_refine_ls_number_restraints 62
_refine_ls_restrained_S_all 1.056
_refine_ls_R_factor_all 0.1112
_refine_ls_R_factor_gt 0.0647
_refine_ls_shift/su_max 0.001
_refine_ls_shift/su_mean 0.000
_refine_ls_structure_factor_coef Fsqd
_refine_ls_weighting_details 'calc w=1/[\s^2^(Fo^2^)+(0.0985P)^2^+21.4146P] where P=(Fo^2^+2Fc^2^)/3'
_refine_ls_weighting_scheme calc
_refine_ls_wR_factor_gt 0.1624
_refine_ls_wR_factor_ref 0.1892
_reflns_number_gt 4309
_reflns_number_total 6703
_reflns_threshold_expression >2sigma(I)
_cod_data_source_file c3ra46198j.txt
_cod_data_source_block xx2
_cod_original_cell_volume 7596.5(13)
_cod_original_sg_symbol_H-M C2/c
_cod_database_code 7239425

loop_
_symmetry_equiv_pos_as_xyz
'x, y, z'
'-x, y, -z+1/2'
'x+1/2, y+1/2, z'
'-x+1/2, y+1/2, -z+1/2'
'-x, -y, -z'
'x, -y, z-1/2'
'-x+1/2, -y+1/2, -z'
'x+1/2, -y+1/2, z-1/2'

loop_
_atom_site_label
_atom_site_type_symbol
_atom_site_fract_x
_atom_site_fract_y
_atom_site_fract_z
_atom_site_U_iso_or_equiv
_atom_site_adp_type
_atom_site_occupancy
_atom_site_symmetry_multiplicity
_atom_site_calc_flag
_atom_site_refinement_flags
Sn1 Sn 0.52456(5) 0.069936(16) -0.02414(2) 0.0350(2) Uani 1 1 d .
Sn2 Sn 0.5000 0.33301(3) -0.2500 0.0477(3) Uani 1 2 d S
O1 O 0.5701(5) 0.13304(18) 0.0432(3) 0.0476(17) Uani 1 1 d .
O2 O 0.5410(6) 0.13581(17) -0.0662(3) 0.0482(17) Uani 1 1 d .
O3 O 0.5214(5) 0.28078(18) -0.1809(3) 0.0471(16) Uani 1 1 d .
O4 O 0.5597(6) 0.34205(19) -0.1263(3) 0.062(2) Uani 1 1 d .
O5 O 0.5021(5) 0.05034(17) -0.1283(2) 0.0412(15) Uani 1 1 d .
O6 O 0.4813(5) -0.01130(18) -0.0717(2) 0.0443(16) Uani 1 1 d .
O7 O 0.6669(13) 0.3639(3) 0.0789(4) 0.185(7) Uani 1 1 d .
O8 O 0.7248(6) 0.2284(2) 0.1744(4) 0.071(2) Uani 1 1 d .
O9 O 0.6033(5) -0.1459(2) -0.1530(3) 0.0510(17) Uani 1 1 d .
N1 N 0.6840(6) 0.2904(2) 0.1088(3) 0.046(2) Uani 1 1 d .
N2 N 0.5000 -0.1333(3) -0.2500 0.037(2) Uani 1 2 d S
C1 C 0.5625(8) 0.1549(3) -0.0102(4) 0.042(2) Uani 1 1 d .
C2 C 0.5518(8) 0.3016(3) -0.1261(4) 0.047(2) Uani 1 1 d .
C3 C 0.4908(7) 0.0078(3) -0.1260(3) 0.037(2) Uani 1 1 d .
C4 C 0.5806(8) 0.2042(3) -0.0094(4) 0.042(2) Uani 1 1 d .
C5 C 0.5591(7) 0.2284(3) -0.0677(4) 0.041(2) Uani 1 1 d .
H5A H 0.5351 0.2146 -0.1071 0.049 Uiso 1 1 calc R
C6 C 0.5748(8) 0.2739(3) -0.0654(4) 0.041(2) Uani 1 1 d .
C7 C 0.6162(7) 0.2944(3) -0.0080(4) 0.044(2) Uani 1 1 d .
H7A H 0.6297 0.3246 -0.0082 0.053 Uiso 1 1 calc R
C8 C 0.6376(8) 0.2698(3) 0.0498(4) 0.043(2) Uani 1 1 d .
C9 C 0.6173(8) 0.2243(3) 0.0490(4) 0.044(2) Uani 1 1 d .
H9A H 0.6286 0.2076 0.0877 0.053 Uiso 1 1 calc R
C10 C 0.7021(14) 0.3357(4) 0.1170(5) 0.103(6) Uani 1 1 d .
C11 C 0.7287(8) 0.2676(3) 0.1656(5) 0.052(3) Uani 1 1 d .
C12 C 0.7636(12) 0.3413(4) 0.1810(5) 0.089(5) Uani 1 1 d .
C13 C 0.7791(8) 0.3025(4) 0.2086(5) 0.055(3) Uani 1 1 d .
C14 C 0.8351(10) 0.2980(4) 0.2681(7) 0.090(4) Uani 1 1 d .
H14A H 0.8464 0.2704 0.2876 0.108 Uiso 1 1 calc R
C15 C 0.8750(10) 0.3369(5) 0.2988(7) 0.093(5) Uani 1 1 d .
H15A H 0.9136 0.3349 0.3394 0.111 Uiso 1 1 calc R
C16 C 0.8583(15) 0.3771(6) 0.2702(7) 0.126(8) Uani 1 1 d .
H16A H 0.8835 0.4025 0.2918 0.151 Uiso 1 1 calc R
C17 C 0.8059(15) 0.3803(5) 0.2113(7) 0.125(6) Uani 1 1 d U
H17A H 0.7972 0.4076 0.1903 0.150 Uiso 1 1 calc R
C18 C 0.5302(9) -0.2847(3) -0.2201(5) 0.072(4) Uani 1 1 d .
H18A H 0.5502 -0.3116 -0.2006 0.087 Uiso 1 1 calc R
C19 C 0.5615(9) -0.2456(3) -0.1890(5) 0.059(3) Uani 1 1 d .
H19A H 0.6016 -0.2456 -0.1488 0.070 Uiso 1 1 calc R
C20 C 0.5305(7) -0.2065(3) -0.2201(4) 0.044(2) Uani 1 1 d .
C21 C 0.5529(8) -0.1600(3) -0.2002(4) 0.041(2) Uani 1 1 d .
C22 C 0.5000 -0.0868(3) -0.2500 0.033(3) Uani 1 2 d S
C23 C 0.4903(7) -0.0635(2) -0.1897(4) 0.0327(19) Uani 1 1 d .
H23A H 0.4818 -0.0788 -0.1499 0.039 Uiso 1 1 calc R
C24 C 0.4933(7) -0.0172(2) -0.1899(3) 0.0321(19) Uani 1 1 d .
C25 C 0.5000 0.0055(4) -0.2500 0.037(3) Uani 1 2 d S
H25A H 0.5000 0.0363 -0.2500 0.044 Uiso 1 2 calc SR
C31 C 0.3643(8) 0.0750(3) 0.0013(5) 0.052(3) Uani 1 1 d .
H31A H 0.3258 0.0495 -0.0165 0.062 Uiso 1 1 calc R
H31B H 0.3606 0.0744 0.0497 0.062 Uiso 1 1 calc R
C32 C 0.3140(13) 0.1141(6) -0.0235(9) 0.144(7) Uani 1 1 d U
H32A H 0.3202 0.1151 -0.0717 0.173 Uiso 1 1 calc R
H32B H 0.3519 0.1395 -0.0048 0.173 Uiso 1 1 calc R
C33 C 0.1932(17) 0.1187(8) -0.0075(12) 0.191(9) Uani 1 1 d DU
H33A H 0.1786 0.1061 0.0358 0.229 Uiso 1 1 calc R
H33B H 0.1477 0.1048 -0.0417 0.229 Uiso 1 1 calc R
C34 C 0.177(3) 0.1787(11) -0.008(2) 0.39(2) Uani 1 1 d DU
H34A H 0.1057 0.1861 0.0030 0.580 Uiso 1 1 calc R
H34B H 0.1917 0.1901 -0.0512 0.580 Uiso 1 1 calc R
H34C H 0.2258 0.1916 0.0252 0.580 Uiso 1 1 calc R
C41 C 0.6854(8) 0.0507(3) -0.0217(5) 0.053(3) Uani 1 1 d .
H41A H 0.6877 0.0194 -0.0322 0.063 Uiso 1 1 calc R
H41B H 0.7193 0.0662 -0.0576 0.063 Uiso 1 1 calc R
C42 C 0.7523(10) 0.0578(5) 0.0412(7) 0.100(5) Uani 1 1 d .
H42A H 0.7245 0.0408 0.0778 0.120 Uiso 1 1 calc R
H42B H 0.7527 0.0889 0.0535 0.120 Uiso 1 1 calc R
C43 C 0.8709(15) 0.0415(7) 0.0258(11) 0.164(8) Uani 1 1 d DU
H43A H 0.8687 0.0112 0.0099 0.196 Uiso 1 1 calc R
H43B H 0.8994 0.0598 -0.0091 0.196 Uiso 1 1 calc R
C44 C 0.931(2) 0.0440(9) 0.0785(13) 0.237(12) Uani 1 1 d DU
H44A H 1.0007 0.0340 0.0689 0.355 Uiso 1 1 calc R
H44B H 0.9024 0.0259 0.1129 0.355 Uiso 1 1 calc R
H44C H 0.9341 0.0742 0.0935 0.355 Uiso 1 1 calc R
C51 C 0.3483(11) 0.3560(4) -0.2293(7) 0.093(5) Uani 1 1 d .
H51A H 0.2977 0.3361 -0.2515 0.112 Uiso 1 1 calc R
H51B H 0.3402 0.3525 -0.1815 0.112 Uiso 1 1 calc R
C52 C 0.315(2) 0.4019(9) -0.2469(14) 0.204(11) Uani 1 1 d U
H52A H 0.3374 0.4098 -0.2912 0.245 Uiso 1 1 calc R
H52B H 0.2381 0.4047 -0.2462 0.245 Uiso 1 1 calc R
C53 C 0.359(3) 0.4265(10) -0.2026(18) 0.255(16) Uani 1 1 d U
H53A H 0.4346 0.4292 -0.2108 0.306 Uiso 1 1 calc R
H53B H 0.3522 0.4136 -0.1586 0.306 Uiso 1 1 calc R
C54 C 0.301(3) 0.4770(13) -0.2060(19) 0.34(2) Uani 1 1 d U
H54A H 0.3335 0.4958 -0.1722 0.509 Uiso 1 1 calc R
H54B H 0.2268 0.4740 -0.1984 0.509 Uiso 1 1 calc R
H54C H 0.3103 0.4899 -0.2493 0.509 Uiso 1 1 calc R
O1W O 0.488(3) 0.4189(11) 0.1913(19) 0.237(16) Uani 0.50 1 d PU

loop_
_atom_site_aniso_label
_atom_site_aniso_U_11
_atom_site_aniso_U_22
_atom_site_aniso_U_33
_atom_site_aniso_U_23
_atom_site_aniso_U_13
_atom_site_aniso_U_12
Sn1 0.0647(5) 0.0224(3) 0.0178(3) 0.0000(2) -0.0020(2) -0.0016(3)
Sn2 0.0751(8) 0.0222(4) 0.0451(5) 0.000 -0.0078(5) 0.000
O1 0.086(5) 0.032(3) 0.024(3) 0.001(2) -0.005(3) -0.012(3)
O2 0.102(5) 0.021(3) 0.021(3) -0.001(2) -0.002(3) -0.004(3)
O3 0.066(5) 0.033(3) 0.042(4) 0.003(3) -0.008(3) -0.001(3)
O4 0.105(6) 0.025(3) 0.055(4) 0.000(3) -0.009(4) -0.003(3)
O5 0.077(5) 0.022(3) 0.024(3) -0.002(2) -0.002(3) 0.002(3)
O6 0.087(5) 0.032(3) 0.014(3) 0.002(2) -0.001(3) -0.006(3)
O7 0.47(2) 0.038(5) 0.047(5) 0.001(4) -0.041(9) -0.078(8)
O8 0.098(6) 0.043(4) 0.068(5) -0.016(3) -0.043(4) 0.017(4)
O9 0.068(5) 0.042(4) 0.042(4) 0.004(3) -0.009(3) 0.009(3)
N1 0.077(6) 0.028(4) 0.034(4) -0.012(3) 0.011(4) -0.007(4)
N2 0.061(7) 0.029(5) 0.019(5) 0.000 -0.002(5) 0.000
C1 0.070(7) 0.024(4) 0.031(5) 0.000(4) 0.007(4) -0.004(4)
C2 0.060(7) 0.029(5) 0.049(6) 0.000(4) -0.006(5) 0.002(4)
C3 0.057(6) 0.037(5) 0.017(4) 0.002(3) -0.005(4) 0.005(4)
C4 0.067(7) 0.029(4) 0.031(5) -0.007(3) 0.016(4) -0.006(4)
C5 0.058(6) 0.035(5) 0.031(4) -0.004(4) 0.004(4) -0.003(4)
C6 0.064(7) 0.023(4) 0.036(5) -0.001(3) 0.005(4) -0.001(4)
C7 0.056(6) 0.028(4) 0.048(5) -0.006(4) 0.004(5) -0.005(4)
C8 0.060(7) 0.034(4) 0.035(5) -0.010(4) 0.018(4) -0.017(4)
C9 0.068(7) 0.037(5) 0.028(4) -0.003(4) 0.010(4) -0.009(4)
C10 0.224(18) 0.044(6) 0.042(6) -0.005(5) 0.025(8) -0.052(9)
C11 0.058(7) 0.050(6) 0.047(6) -0.018(5) 0.009(5) 0.003(5)
C12 0.165(14) 0.063(7) 0.041(6) -0.021(5) 0.024(7) -0.066(8)
C13 0.043(6) 0.076(7) 0.046(6) -0.032(5) 0.008(5) -0.015(5)
C14 0.076(9) 0.095(10) 0.097(10) -0.056(8) -0.023(8) 0.024(7)
C15 0.056(8) 0.142(13) 0.081(9) -0.087(10) 0.005(7) -0.012(8)
C16 0.196(19) 0.127(14) 0.056(9) -0.042(9) 0.030(10) -0.114(14)
C17 0.225(15) 0.096(9) 0.057(7) -0.012(7) 0.032(9) -0.087(10)
C18 0.090(10) 0.041(6) 0.089(9) 0.004(5) 0.037(7) 0.004(6)
C19 0.080(8) 0.029(5) 0.068(7) 0.009(4) 0.013(6) 0.009(5)
C20 0.060(7) 0.033(4) 0.040(5) -0.002(4) 0.016(4) 0.003(4)
C21 0.057(6) 0.033(4) 0.032(5) 0.005(4) 0.012(4) 0.007(4)
C22 0.056(8) 0.019(5) 0.024(6) 0.000 -0.007(5) 0.000
C23 0.049(6) 0.030(4) 0.019(4) 0.001(3) -0.002(4) -0.001(4)
C24 0.054(6) 0.022(4) 0.020(4) 0.000(3) 0.005(4) 0.005(4)
C25 0.060(9) 0.028(6) 0.023(6) 0.000 -0.005(5) 0.000
C31 0.074(7) 0.036(5) 0.045(5) 0.003(4) -0.001(5) 0.009(5)
C32 0.106(12) 0.160(14) 0.170(14) 0.069(11) 0.039(10) 0.058(10)
C33 0.147(15) 0.210(17) 0.218(17) 0.077(14) 0.044(13) 0.026(13)
C34 0.36(3) 0.38(3) 0.43(3) 0.029(19) 0.045(19) 0.122(19)
C41 0.060(7) 0.039(5) 0.059(6) 0.003(4) -0.003(5) 0.007(5)
C42 0.077(10) 0.110(11) 0.108(11) 0.035(9) -0.040(9) -0.005(8)
C43 0.141(13) 0.144(13) 0.197(15) -0.026(12) -0.098(12) 0.062(11)
C44 0.25(2) 0.210(18) 0.25(2) -0.057(16) -0.003(16) 0.023(16)
C51 0.132(13) 0.065(8) 0.081(9) -0.007(7) -0.012(8) 0.053(8)
C52 0.189(17) 0.212(19) 0.210(18) 0.011(16) -0.005(15) 0.026(15)
C53 0.263(18) 0.246(18) 0.257(18) -0.001(10) 0.002(10) -0.009(10)
C54 0.31(3) 0.33(3) 0.37(3) -0.033(19) -0.005(18) 0.033(19)
O1W 0.250(18) 0.212(18) 0.250(18) -0.008(10) 0.027(10) -0.008(10)

loop_
_atom_type_symbol
_atom_type_description
_atom_type_scat_dispersion_real
_atom_type_scat_dispersion_imag
_atom_type_scat_source
C C 0.0033 0.0016 'International Tables Vol C Tables 4.2.6.8 and 6.1.1.4'
H H 0.0000 0.0000 'International Tables Vol C Tables 4.2.6.8 and 6.1.1.4'
N N 0.0061 0.0033 'International Tables Vol C Tables 4.2.6.8 and 6.1.1.4'
O O 0.0106 0.0060 'International Tables Vol C Tables 4.2.6.8 and 6.1.1.4'
Sn Sn -0.6537 1.4246 'International Tables Vol C Tables 4.2.6.8 and 6.1.1.4'

loop_
_geom_angle_atom_site_label_1
_geom_angle_atom_site_label_2
_geom_angle_atom_site_label_3
_geom_angle
_geom_angle_site_symmetry_1
_geom_angle_site_symmetry_3
C41 Sn1 C31 160.8(4) . .
C41 Sn1 O5 92.0(3) . .
C31 Sn1 O5 99.3(3) . .
C41 Sn1 O2 98.9(3) . .
C31 Sn1 O2 97.7(3) . .
O5 Sn1 O2 83.71(19) . .
C41 Sn1 O1 89.9(3) . .
C31 Sn1 O1 91.0(3) . .
O5 Sn1 O1 140.94(19) . .
O2 Sn1 O1 57.49(18) . .
C41 Sn1 C1 95.5(3) . .
C31 Sn1 C1 94.3(3) . .
O5 Sn1 C1 112.6(2) . .
O2 Sn1 C1 29.0(2) . .
O1 Sn1 C1 28.5(2) . .
C51 Sn2 C51 141.2(8) 2_654 .
C51 Sn2 O3 102.3(4) 2_654 2_654
C51 Sn2 O3 106.6(4) . 2_654
C51 Sn2 O3 106.6(4) 2_654 .
C51 Sn2 O3 102.3(4) . .
O3 Sn2 O3 83.0(3) 2_654 .
C1 O1 Sn1 86.1(5) . .
C1 O2 Sn1 95.5(4) . .
C2 O3 Sn2 102.4(5) . .
C3 O5 Sn1 104.3(4) . .
C10 N1 C11 108.9(9) . .
C10 N1 C8 125.4(9) . .
C11 N1 C8 125.5(7) . .
C22 N2 C21 124.5(5) . 2_654
C22 N2 C21 124.5(5) . .
C21 N2 C21 111.1(9) 2_654 .
O1 C1 O2 120.9(7) . .
O1 C1 C4 120.3(7) . .
O2 C1 C4 118.9(7) . .
O1 C1 Sn1 65.4(4) . .
O2 C1 Sn1 55.5(4) . .
C4 C1 Sn1 174.3(6) . .
O4 C2 O3 119.8(8) . .
O4 C2 C6 123.3(8) . .
O3 C2 C6 116.9(7) . .
O6 C3 O5 120.5(7) . .
O6 C3 C24 121.6(7) . .
O5 C3 C24 117.9(6) . .
C9 C4 C5 121.6(8) . .
C9 C4 C1 119.3(8) . .
C5 C4 C1 119.1(7) . .
C6 C5 C4 117.9(8) . .
C6 C5 H5A 121.0 . .
C4 C5 H5A 121.0 . .
C7 C6 C5 121.2(8) . .
C7 C6 C2 118.4(7) . .
C5 C6 C2 120.3(7) . .
C6 C7 C8 120.2(8) . .
C6 C7 H7A 119.9 . .
C8 C7 H7A 119.9 . .
C7 C8 C9 119.0(8) . .
C7 C8 N1 120.7(7) . .
C9 C8 N1 120.2(8) . .
C4 C9 C8 119.9(8) . .
C4 C9 H9A 120.1 . .
C8 C9 H9A 120.1 . .
O7 C10 N1 124.2(12) . .
O7 C10 C12 128.7(10) . .
N1 C10 C12 106.9(10) . .
O8 C11 N1 125.2(8) . .
O8 C11 C13 129.5(10) . .
N1 C11 C13 105.3(9) . .
C13 C12 C17 121.1(13) . .
C13 C12 C10 109.0(9) . .
C17 C12 C10 129.8(13) . .
C12 C13 C14 121.4(10) . .
C12 C13 C11 109.8(10) . .
C14 C13 C11 128.8(11) . .
C13 C14 C15 117.3(14) . .
C13 C14 H14A 121.4 . .
C15 C14 H14A 121.4 . .
C16 C15 C14 121.1(14) . .
C16 C15 H15A 119.4 . .
C14 C15 H15A 119.4 . .
C17 C16 C15 120.1(13) . .
C17 C16 H16A 119.9 . .
C15 C16 H16A 119.9 . .
C16 C17 C12 118.9(15) . .
C16 C17 H17A 120.6 . .
C12 C17 H17A 120.6 . .
C19 C18 C18 121.4(6) . 2_654
C19 C18 H18A 119.3 . .
C18 C18 H18A 119.3 2_654 .
C20 C19 C18 117.2(10) . .
C20 C19 H19A 121.4 . .
C18 C19 H19A 121.4 . .
C19 C20 C20 121.4(6) . 2_654
C19 C20 C21 129.9(9) . .
C20 C20 C21 108.8(5) 2_654 .
O9 C21 N2 124.6(8) . .
O9 C21 C20 129.8(8) . .
N2 C21 C20 105.7(8) . .
C23 C22 C23 119.9(9) . 2_654
C23 C22 N2 120.0(5) . .
C23 C22 N2 120.0(5) 2_654 .
C24 C23 C22 119.7(7) . .
C24 C23 H23A 120.2 . .
C22 C23 H23A 120.2 . .
C25 C24 C23 120.0(7) . .
C25 C24 C3 119.7(7) . .
C23 C24 C3 120.3(6) . .
C24 C25 C24 120.6(10) 2_654 .
C24 C25 H25A 119.7 2_654 .
C24 C25 H25A 119.7 . .
C32 C31 Sn1 113.3(9) . .
C32 C31 H31A 108.9 . .
Sn1 C31 H31A 108.9 . .
C32 C31 H31B 108.9 . .
Sn1 C31 H31B 108.9 . .
H31A C31 H31B 107.7 . .
C31 C32 C33 115.1(15) . .
C31 C32 H32A 108.5 . .
C33 C32 H32A 108.5 . .
C31 C32 H32B 108.5 . .
C33 C32 H32B 108.5 . .
H32A C32 H32B 107.5 . .
C32 C33 C34 101.2(19) . .
C32 C33 H33A 111.5 . .
C34 C33 H33A 111.5 . .
C32 C33 H33B 111.5 . .
C34 C33 H33B 111.5 . .
H33A C33 H33B 109.3 . .
C33 C34 H34A 109.5 . .
C33 C34 H34B 109.5 . .
H34A C34 H34B 109.5 . .
C33 C34 H34C 109.5 . .
H34A C34 H34C 109.5 . .
H34B C34 H34C 109.5 . .
C42 C41 Sn1 119.1(8) . .
C42 C41 H41A 107.5 . .
Sn1 C41 H41A 107.5 . .
C42 C41 H41B 107.5 . .
Sn1 C41 H41B 107.5 . .
H41A C41 H41B 107.0 . .
C41 C42 C43 106.8(13) . .
C41 C42 H42A 110.4 . .
C43 C42 H42A 110.4 . .
C41 C42 H42B 110.4 . .
C43 C42 H42B 110.4 . .
H42A C42 H42B 108.6 . .
C44 C43 C42 110(2) . .
C44 C43 H43A 109.6 . .
C42 C43 H43A 109.6 . .
C44 C43 H43B 109.6 . .
C42 C43 H43B 109.6 . .
H43A C43 H43B 108.1 . .
C43 C44 H44A 109.5 . .
C43 C44 H44B 109.5 . .
H44A C44 H44B 109.5 . .
C43 C44 H44C 109.5 . .
H44A C44 H44C 109.5 . .
H44B C44 H44C 109.5 . .
C52 C51 Sn2 121.1(15) . .
C52 C51 H51A 107.0 . .
Sn2 C51 H51A 107.0 . .
C52 C51 H51B 107.0 . .
Sn2 C51 H51B 107.0 . .
H51A C51 H51B 106.8 . .
C53 C52 C51 105(3) . .
C53 C52 H52A 110.6 . .
C51 C52 H52A 110.6 . .
C53 C52 H52B 110.6 . .
C51 C52 H52B 110.6 . .
H52A C52 H52B 108.8 . .
C52 C53 C54 109(3) . .
C52 C53 H53A 110.0 . .
C54 C53 H53A 110.0 . .
C52 C53 H53B 110.0 . .
C54 C53 H53B 110.0 . .
H53A C53 H53B 108.3 . .
C53 C54 H54A 109.5 . .
C53 C54 H54B 109.5 . .
H54A C54 H54B 109.5 . .
C53 C54 H54C 109.5 . .
H54A C54 H54C 109.5 . .
H54B C54 H54C 109.5 . .

loop_
_geom_bond_atom_site_label_1
_geom_bond_atom_site_label_2
_geom_bond_distance
_geom_bond_site_symmetry_2
Sn1 C41 2.107(10) .
Sn1 C31 2.108(10) .
Sn1 O5 2.170(5) .
Sn1 O2 2.173(5) .
Sn1 O1 2.390(5) .
Sn1 C1 2.624(8) .
Sn2 C51 2.090(13) 2_654
Sn2 C51 2.090(13) .
Sn2 O3 2.107(6) 2_654
Sn2 O3 2.107(6) .
O1 C1 1.256(9) .
O2 C1 1.277(9) .
O3 C2 1.306(10) .
O4 C2 1.227(10) .
O5 C3 1.296(9) .
O6 C3 1.238(9) .
O7 C10 1.214(16) .
O8 C11 1.199(11) .
O9 C21 1.194(10) .
N1 C10 1.396(12) .
N1 C11 1.423(12) .
N1 C8 1.435(10) .
N2 C22 1.406(13) .
N2 C21 1.424(10) 2_654
N2 C21 1.424(10) .
C1 C4 1.507(11) .
C2 C6 1.492(11) .
C3 C24 1.485(10) .
C4 C9 1.376(11) .
C4 C5 1.394(11) .
C5 C6 1.388(11) .
C5 H5A 0.9300 .
C6 C7 1.386(11) .
C7 C8 1.389(12) .
C7 H7A 0.9300 .
C8 C9 1.401(11) .
C9 H9A 0.9300 .
C10 C12 1.477(17) .
C11 C13 1.486(12) .
C12 C13 1.308(16) .
C12 C17 1.417(15) .
C13 C14 1.364(15) .
C14 C15 1.409(16) .
C14 H14A 0.9300 .
C15 C16 1.35(2) .
C15 H15A 0.9300 .
C16 C17 1.33(2) .
C16 H16A 0.9300 .
C17 H17A 0.9300 .
C18 C19 1.385(13) .
C18 C18 1.39(2) 2_654
C18 H18A 0.9300 .
C19 C20 1.385(12) .
C19 H19A 0.9300 .
C20 C20 1.393(17) 2_654
C20 C21 1.483(11) .
C22 C23 1.404(9) .
C22 C23 1.404(9) 2_654
C23 C24 1.400(10) .
C23 H23A 0.9300 .
C24 C25 1.389(9) .
C25 C24 1.389(9) 2_654
C25 H25A 0.9300 .
C31 C32 1.420(16) .
C31 H31A 0.9700 .
C31 H31B 0.9700 .
C32 C33 1.57(2) .
C32 H32A 0.9700 .
C32 H32B 0.9700 .
C33 C34 1.82(3) .
C33 H33A 0.9700 .
C33 H33B 0.9700 .
C34 H34A 0.9600 .
C34 H34B 0.9600 .
C34 H34C 0.9600 .
C41 C42 1.500(15) .
C41 H41A 0.9700 .
C41 H41B 0.9700 .
C42 C43 1.62(2) .
C42 H42A 0.9700 .
C42 H42B 0.9700 .
C43 C44 1.27(2) .
C43 H43A 0.9700 .
C43 H43B 0.9700 .
C44 H44A 0.9600 .
C44 H44B 0.9600 .
C44 H44C 0.9600 .
C51 C52 1.49(3) .
C51 H51A 0.9700 .
C51 H51B 0.9700 .
C52 C53 1.27(3) .
C52 H52A 0.9700 .
C52 H52B 0.9700 .
C53 C54 1.69(4) .
C53 H53A 0.9700 .
C53 H53B 0.9700 .
C54 H54A 0.9600 .
C54 H54B 0.9600 .
C54 H54C 0.9600 .

loop_
_geom_torsion_atom_site_label_1
_geom_torsion_atom_site_label_2
_geom_torsion_atom_site_label_3
_geom_torsion_atom_site_label_4
_geom_torsion
_geom_torsion_site_symmetry_1
_geom_torsion_site_symmetry_4
C41 Sn1 O1 C1 101.9(6) . .
C31 Sn1 O1 C1 -97.3(6) . .
O5 Sn1 O1 C1 8.8(7) . .
O2 Sn1 O1 C1 1.2(5) . .
C41 Sn1 O2 C1 -85.3(6) . .
C31 Sn1 O2 C1 85.1(6) . .
O5 Sn1 O2 C1 -176.4(6) . .
O1 Sn1 O2 C1 -1.2(5) . .
C51 Sn2 O3 C2 71.7(7) 2_654 .
C51 Sn2 O3 C2 -82.0(7) . .
O3 Sn2 O3 C2 172.5(7) 2_654 .
C41 Sn1 O5 C3 79.5(6) . .
C31 Sn1 O5 C3 -85.0(6) . .
O2 Sn1 O5 C3 178.2(6) . .
O1 Sn1 O5 C3 171.8(5) . .
C1 Sn1 O5 C3 176.3(6) . .
Sn1 O1 C1 O2 -2.0(9) . .
Sn1 O1 C1 C4 179.0(9) . .
Sn1 O2 C1 O1 2.2(10) . .
Sn1 O2 C1 C4 -178.8(8) . .
C41 Sn1 C1 O1 -79.5(6) . .
C31 Sn1 C1 O1 84.0(6) . .
O5 Sn1 C1 O1 -174.0(5) . .
O2 Sn1 C1 O1 -177.9(10) . .
C41 Sn1 C1 O2 98.4(6) . .
C31 Sn1 C1 O2 -98.0(6) . .
O5 Sn1 C1 O2 3.9(6) . .
O1 Sn1 C1 O2 177.9(10) . .
C41 Sn1 C1 C4 109(7) . .
C31 Sn1 C1 C4 -87(7) . .
O5 Sn1 C1 C4 15(7) . .
O2 Sn1 C1 C4 11(7) . .
O1 Sn1 C1 C4 -171(7) . .
Sn2 O3 C2 O4 0.4(11) . .
Sn2 O3 C2 C6 -179.9(7) . .
Sn1 O5 C3 O6 8.9(10) . .
Sn1 O5 C3 C24 -169.1(6) . .
O1 C1 C4 C9 7.4(14) . .
O2 C1 C4 C9 -171.6(9) . .
Sn1 C1 C4 C9 178(100) . .
O1 C1 C4 C5 -172.3(9) . .
O2 C1 C4 C5 8.7(14) . .
Sn1 C1 C4 C5 -1(8) . .
C9 C4 C5 C6 -0.7(14) . .
C1 C4 C5 C6 179.0(9) . .
C4 C5 C6 C7 3.7(14) . .
C4 C5 C6 C2 -179.2(8) . .
O4 C2 C6 C7 -6.0(15) . .
O3 C2 C6 C7 174.3(8) . .
O4 C2 C6 C5 176.8(10) . .
O3 C2 C6 C5 -2.9(14) . .
C5 C6 C7 C8 -3.5(14) . .
C2 C6 C7 C8 179.3(9) . .
C6 C7 C8 C9 0.4(14) . .
C6 C7 C8 N1 177.7(8) . .
C10 N1 C8 C7 6.7(16) . .
C11 N1 C8 C7 -166.6(9) . .
C10 N1 C8 C9 -176.0(11) . .
C11 N1 C8 C9 10.7(14) . .
C5 C4 C9 C8 -2.3(14) . .
C1 C4 C9 C8 178.0(9) . .
C7 C8 C9 C4 2.5(14) . .
N1 C8 C9 C4 -174.9(8) . .
C11 N1 C10 O7 -174.7(15) . .
C8 N1 C10 O7 11(2) . .
C11 N1 C10 C12 1.7(14) . .
C8 N1 C10 C12 -172.5(9) . .
C10 N1 C11 O8 178.5(12) . .
C8 N1 C11 O8 -7.3(16) . .
C10 N1 C11 C13 -1.8(12) . .
C8 N1 C11 C13 172.4(8) . .
O7 C10 C12 C13 175.3(17) . .
N1 C10 C12 C13 -0.9(16) . .
O7 C10 C12 C17 -7(3) . .
N1 C10 C12 C17 177.2(15) . .
C17 C12 C13 C14 1(2) . .
C10 C12 C13 C14 179.3(11) . .
C17 C12 C13 C11 -178.5(12) . .
C10 C12 C13 C11 -0.2(15) . .
O8 C11 C13 C12 -179.1(12) . .
N1 C11 C13 C12 1.2(12) . .
O8 C11 C13 C14 1.5(19) . .
N1 C11 C13 C14 -178.2(11) . .
C12 C13 C14 C15 0.4(18) . .
C11 C13 C14 C15 179.8(10) . .
C13 C14 C15 C16 0(2) . .
C14 C15 C16 C17 -2(3) . .
C15 C16 C17 C12 3(3) . .
C13 C12 C17 C16 -3(2) . .
C10 C12 C17 C16 179.3(16) . .
C18 C18 C19 C20 -0.4(19) 2_654 .
C18 C19 C20 C20 0.7(17) . 2_654
C18 C19 C20 C21 -178.7(10) . .
C22 N2 C21 O9 -0.2(11) . .
C21 N2 C21 O9 179.8(11) 2_654 .
C22 N2 C21 C20 179.5(4) . .
C21 N2 C21 C20 -0.5(4) 2_654 .
C19 C20 C21 O9 0.5(17) . .
C20 C20 C21 O9 -178.9(10) 2_654 .
C19 C20 C21 N2 -179.1(9) . .
C20 C20 C21 N2 1.5(12) 2_654 .
C21 N2 C22 C23 139.7(6) 2_654 .
C21 N2 C22 C23 -40.3(6) . .
C21 N2 C22 C23 -40.3(6) 2_654 2_654
C21 N2 C22 C23 139.7(6) . 2_654
C23 C22 C23 C24 -1.8(6) 2_654 .
N2 C22 C23 C24 178.2(6) . .
C22 C23 C24 C25 3.6(12) . .
C22 C23 C24 C3 -175.7(7) . .
O6 C3 C24 C25 177.6(7) . .
O5 C3 C24 C25 -4.5(12) . .
O6 C3 C24 C23 -3.2(13) . .
O5 C3 C24 C23 174.8(8) . .
C23 C24 C25 C24 -1.8(6) . 2_654
C3 C24 C25 C24 177.4(9) . 2_654
C41 Sn1 C31 C32 158.0(13) . .
O5 Sn1 C31 C32 -76.6(11) . .
O2 Sn1 C31 C32 8.2(11) . .
O1 Sn1 C31 C32 65.5(11) . .
C1 Sn1 C31 C32 37.2(11) . .
Sn1 C31 C32 C33 178.3(14) . .
C31 C32 C33 C34 153.1(19) . .
C31 Sn1 C41 C42 -55.8(15) . .
O5 Sn1 C41 C42 177.8(9) . .
O2 Sn1 C41 C42 93.8(9) . .
O1 Sn1 C41 C42 36.8(9) . .
C1 Sn1 C41 C42 64.8(9) . .
Sn1 C41 C42 C43 -177.8(10) . .
C41 C42 C43 C44 -176(2) . .
C51 Sn2 C51 C52 19.7(15) 2_654 .
O3 Sn2 C51 C52 -116.7(15) 2_654 .
O3 Sn2 C51 C52 157.1(15) . .
Sn2 C51 C52 C53 -77(3) . .
C51 C52 C53 C54 -165(2) . .
